data_1543923
loop_
_publ_author_name
'Woodall, Christopher H.'
'Christensen, Jeppe'
'Skelton, Jonathan M.'
'Hatcher, Lauren E.'
'Parlett, Andrew'
'Raithby, Paul R.'
'Walsh, Aron'
'Parker, Stephen C.'
'Beavers, Christine M.'
'Teat, Simon J.'
'Intissar, Mourad'
'Reber, Christian'
'Allan, David R.'

_publ_section_title
;
 Observation of a re-entrant phase transition in the molecular complex
 tris(\m~2~-3,5-diisopropyl-1,2,4-triazolato-\k^2^<i>N</i>^1^:<i>N</i>^2^)trigold(I)
 under high pressure
;
_journal_issue 5
_journal_name_full IUCrJ
_journal_page_first
;
;
_journal_paper_doi 10.1107/S2052252516013129
_journal_volume 3
_journal_year 2016
_chemical_formula_moiety '0.5(C48 H84 Au6 N18)'
_chemical_formula_sum 'C24 H42 Au3 N9'
_chemical_formula_weight 1047.57
_chemical_name_systematic
;
tris(3,5-diisopropyl-1,2,4-triazolato-N,N)-tri-gold(I)
;
_space_group_crystal_system monoclinic
_space_group_IT_number 14
_space_group_name_Hall '-P 2yn'
_space_group_name_H-M_alt 'P 1 21/n 1'
_symmetry_space_group_name_Hall '-P 2yn'
_symmetry_space_group_name_H-M 'P 1 21/n 1'
_atom_sites_solution_hydrogens geom
_atom_sites_solution_primary direct
_atom_sites_solution_secondary difmap
_audit_creation_method SHELXL-97
_cell_angle_alpha 90.00
_cell_angle_beta 99.58(3)
_cell_angle_gamma 90.00
_cell_formula_units_Z 8
_cell_length_a 23.765(5)
_cell_length_b 13.396(3)
_cell_length_c 16.789(3)
_cell_measurement_reflns_used 9209
_cell_measurement_temperature 293.00(14)
_cell_measurement_theta_max 29.604
_cell_measurement_theta_min 2.73
_cell_volume 5270.3(19)
_diffrn_ambient_temperature 293(2)
_diffrn_measured_fraction_theta_full 0.524
_diffrn_measured_fraction_theta_max 0.524
_diffrn_measurement_device_type 'Bruker APEX-II CCD'
_diffrn_measurement_method '\f and \w scans'
_diffrn_radiation_monochromator synchrotron
_diffrn_radiation_type synchrotron
_diffrn_radiation_wavelength 0.6701
_diffrn_reflns_av_R_equivalents 0.0000
_diffrn_reflns_av_sigmaI/netI 0.0518
_diffrn_reflns_limit_h_max 33
_diffrn_reflns_limit_h_min 0
_diffrn_reflns_limit_k_max 0
_diffrn_reflns_limit_k_min -15
_diffrn_reflns_limit_l_max 20
_diffrn_reflns_limit_l_min -21
_diffrn_reflns_number 8498
_diffrn_reflns_theta_full 28.69
_diffrn_reflns_theta_max 28.69
_diffrn_reflns_theta_min 1.84
_diffrn_standards_number 0
_exptl_absorpt_coefficient_mu 13.848
_exptl_absorpt_correction_T_max 0.9707
_exptl_absorpt_correction_T_min 0.8094
_exptl_absorpt_correction_type multi-scan
_exptl_absorpt_process_details
;
SADABS
;
_exptl_crystal_colour colourless
_exptl_crystal_density_diffrn 2.641
_exptl_crystal_density_method 'not measured'
_exptl_crystal_description Block
_exptl_crystal_F_000 3888
_exptl_crystal_size_max 0.08
_exptl_crystal_size_mid 0.075
_exptl_crystal_size_min 0.05
_refine_diff_density_max 2.176
_refine_diff_density_min -1.824
_refine_diff_density_rms 0.299
_refine_ls_extinction_method none
_refine_ls_goodness_of_fit_ref 1.107
_refine_ls_hydrogen_treatment constr
_refine_ls_matrix_type full
_refine_ls_number_parameters 342
_refine_ls_number_reflns 8498
_refine_ls_number_restraints 114
_refine_ls_restrained_S_all 1.104
_refine_ls_R_factor_all 0.0830
_refine_ls_R_factor_gt 0.0564
_refine_ls_shift/su_max 0.001
_refine_ls_shift/su_mean 0.000
_refine_ls_structure_factor_coef Fsqd
_refine_ls_weighting_details 'calc w=1/[\s^2^(Fo^2^)+(0.0985P)^2^+68.0880P] where P=(Fo^2^+2Fc^2^)/3'
_refine_ls_weighting_scheme calc
_refine_ls_wR_factor_gt 0.1650
_refine_ls_wR_factor_ref 0.2026
_reflns_number_gt 6249
_reflns_number_total 8498
_reflns_threshold_expression >2sigma(I)
_cod_data_source_file ed5009.cif
_cod_data_source_block 1.69GPa_Au3triazole-FORM-I
_cod_depositor_comments
;
The following automatic conversions were performed:

'_refine_ls_hydrogen_treatment' value 'CONSTR' changed to 'constr'
according to
/usr/data/users/saulius/crontab/automatic-downloads/rss-feeds/IUCr/lib/dictionaries/cif_core.dic
dictionary named 'cif_core.dic' version 2.4.2 from 2011-04-26.

Automatic conversion script
Id: cif_fix_values 4268 2015-11-12 08:31:59Z antanas 
;
_cod_original_cell_volume 5270.2(18)
_cod_database_code 1543923

loop_
_space_group_symop_id
_space_group_symop_operation_xyz
1 'x, y, z'
2 '-x+1/2, y+1/2, -z+1/2'
3 '-x, -y, -z'
4 'x-1/2, -y-1/2, z-1/2'

loop_
_atom_site_label
_atom_site_type_symbol
_atom_site_fract_x
_atom_site_fract_y
_atom_site_fract_z
_atom_site_U_iso_or_equiv
_atom_site_adp_type
_atom_site_occupancy
_atom_site_symmetry_multiplicity
_atom_site_calc_flag
_atom_site_refinement_flags
C1 C -0.0794(6) 0.5375(12) 0.1426(12) 0.068(5) Uiso 1 1 d D
C1B C 0.0806(5) 0.5165(12) 0.3593(11) 0.061(5) Uiso 1 1 d D
C2 C 0.0068(5) 0.5032(10) 0.1421(9) 0.043(3) Uiso 1 1 d D
C2B C -0.0064(5) 0.4925(11) 0.3608(10) 0.053(4) Uiso 1 1 d D
C3 C 0.1706(6) 0.8335(11) 0.1464(12) 0.064(5) Uiso 1 1 d D
C3B C -0.1609(5) 0.8286(11) 0.3653(10) 0.054(4) Uiso 1 1 d D
C4 C 0.1368(5) 0.9798(9) 0.1384(9) 0.046(4) Uiso 1 1 d D
C4B C -0.1279(5) 0.9736(9) 0.3653(9) 0.042(3) Uiso 1 1 d D
C5 C -0.1014(6) 1.0582(13) 0.1313(12) 0.068(5) Uiso 1 1 d D
C5B C 0.1088(5) 1.0455(10) 0.3578(10) 0.050(4) Uiso 1 1 d D
C6 C -0.1579(5) 0.9419(11) 0.1529(10) 0.050(4) Uiso 1 1 d D
C6B C 0.1648(5) 0.9234(10) 0.3511(9) 0.044(3) Uiso 1 1 d D
C11 C -0.1424(7) 0.530(2) 0.1418(14) 0.108(9) Uiso 1 1 d D
H11 H -0.1429 0.4634 0.1655 0.130 Uiso 1 1 calc R
C11B C 0.1441(6) 0.5012(17) 0.3619(11) 0.073(6) Uiso 1 1 d D
H11B H 0.1507 0.4300 0.3540 0.087 Uiso 1 1 calc R
C12 C 0.0612(6) 0.4486(13) 0.1332(10) 0.054(4) Uiso 1 1 d D
H12 H 0.0933 0.4907 0.1572 0.064 Uiso 1 1 calc R
C12B C -0.0633(6) 0.4445(13) 0.3686(10) 0.057(4) Uiso 1 1 d D
H12B H -0.0937 0.4933 0.3523 0.068 Uiso 1 1 calc R
C13 C 0.2087(7) 0.7437(13) 0.1486(13) 0.069(6) Uiso 1 1 d D
H13 H 0.2022 0.6995 0.1928 0.083 Uiso 1 1 calc R
C13B C -0.1986(8) 0.7404(15) 0.3730(14) 0.081(7) Uiso 1 1 d D
H13B H -0.1846 0.6895 0.3392 0.097 Uiso 1 1 calc R
C14 C 0.1305(6) 1.0896(10) 0.1319(9) 0.047(4) Uiso 1 1 d D
H14 H 0.0995 1.1089 0.1607 0.057 Uiso 1 1 calc R
C14B C -0.1193(6) 1.0841(10) 0.3710(9) 0.048(4) Uiso 1 1 d D
H14B H -0.0896 1.1035 0.3400 0.057 Uiso 1 1 calc R
C15 C -0.0771(11) 1.1562(16) 0.1133(17) 0.107(9) Uiso 1 1 d D
H15 H -0.0441 1.1540 0.1568 0.128 Uiso 1 1 calc R
C15B C 0.0857(8) 1.1477(13) 0.3673(11) 0.069(5) Uiso 1 1 d D
H15B H 0.1161 1.1973 0.3680 0.083 Uiso 1 1 calc R
C16 C -0.2101(6) 0.8832(13) 0.1606(12) 0.063(5) Uiso 1 1 d D
H16 H -0.2008 0.8380 0.2069 0.075 Uiso 1 1 calc R
C16B C 0.2176(6) 0.8625(13) 0.3553(11) 0.060(5) Uiso 1 1 d D
H16B H 0.2112 0.8101 0.3141 0.072 Uiso 1 1 calc R
C21 C -0.1737(12) 0.507(3) 0.0629(16) 0.147(14) Uiso 1 1 d D
H21A H -0.1732 0.5635 0.0280 0.221 Uiso 1 1 calc R
H21B H -0.2124 0.4907 0.0673 0.221 Uiso 1 1 calc R
H21C H -0.1563 0.4509 0.0409 0.221 Uiso 1 1 calc R
C21B C 0.1691(10) 0.557(2) 0.2999(15) 0.108(9) Uiso 1 1 d D
H21D H 0.1650 0.5189 0.2509 0.162 Uiso 1 1 calc R
H21E H 0.2089 0.5691 0.3191 0.162 Uiso 1 1 calc R
H21F H 0.1497 0.6199 0.2894 0.162 Uiso 1 1 calc R
C22 C 0.0652(12) 0.435(2) 0.0436(12) 0.117(10) Uiso 1 1 d D
H22A H 0.0919 0.3823 0.0380 0.175 Uiso 1 1 calc R
H22B H 0.0779 0.4957 0.0224 0.175 Uiso 1 1 calc R
H22C H 0.0283 0.4172 0.0142 0.175 Uiso 1 1 calc R
C22B C -0.0638(13) 0.416(3) 0.4550(14) 0.132(12) Uiso 1 1 d D
H22D H -0.0965 0.3746 0.4580 0.198 Uiso 1 1 calc R
H22E H -0.0656 0.4749 0.4868 0.198 Uiso 1 1 calc R
H22F H -0.0296 0.3793 0.4755 0.198 Uiso 1 1 calc R
C23 C 0.1937(14) 0.692(3) 0.072(2) 0.138(12) Uiso 1 1 d .
H23A H 0.1539 0.6751 0.0640 0.207 Uiso 1 1 calc R
H23B H 0.2159 0.6318 0.0733 0.207 Uiso 1 1 calc R
H23C H 0.2014 0.7341 0.0293 0.207 Uiso 1 1 calc R
C23B C -0.1878(15) 0.700(3) 0.448(2) 0.149(14) Uiso 1 1 d .
H23D H -0.1537 0.7296 0.4775 0.223 Uiso 1 1 calc R
H23E H -0.1828 0.6297 0.4440 0.223 Uiso 1 1 calc R
H23F H -0.2193 0.7138 0.4755 0.223 Uiso 1 1 calc R
C24 C 0.1125(9) 1.1186(18) 0.0433(11) 0.081(6) Uiso 1 1 d D
H24A H 0.1164 1.1895 0.0375 0.122 Uiso 1 1 calc R
H24B H 0.0734 1.0998 0.0256 0.122 Uiso 1 1 calc R
H24C H 0.1364 1.0849 0.0110 0.122 Uiso 1 1 calc R
C24B C -0.0996(9) 1.1092(17) 0.4604(10) 0.078(6) Uiso 1 1 d D
H24D H -0.1189 1.0666 0.4931 0.116 Uiso 1 1 calc R
H24E H -0.1084 1.1776 0.4700 0.116 Uiso 1 1 calc R
H24F H -0.0592 1.0990 0.4740 0.116 Uiso 1 1 calc R
C25 C -0.1033(19) 1.244(3) 0.142(3) 0.26(3) Uiso 1 1 d D
H25A H -0.1268 1.2249 0.1807 0.386 Uiso 1 1 calc R
H25B H -0.1264 1.2772 0.0972 0.386 Uiso 1 1 calc R
H25C H -0.0740 1.2891 0.1670 0.386 Uiso 1 1 calc R
C25B C 0.0613(11) 1.155(2) 0.4413(14) 0.109(9) Uiso 1 1 d D
H25D H 0.0508 1.2232 0.4492 0.163 Uiso 1 1 calc R
H25E H 0.0890 1.1338 0.4863 0.163 Uiso 1 1 calc R
H25F H 0.0281 1.1135 0.4369 0.163 Uiso 1 1 calc R
C26 C -0.2270(9) 0.8225(19) 0.0874(13) 0.082(7) Uiso 1 1 d .
H26A H -0.2570 0.7775 0.0956 0.123 Uiso 1 1 calc R
H26B H -0.1948 0.7850 0.0764 0.123 Uiso 1 1 calc R
H26C H -0.2404 0.8655 0.0425 0.123 Uiso 1 1 calc R
C26B C 0.2315(10) 0.816(2) 0.4361(14) 0.090(7) Uiso 1 1 d .
H26D H 0.2338 0.8663 0.4770 0.135 Uiso 1 1 calc R
H26E H 0.2676 0.7820 0.4407 0.135 Uiso 1 1 calc R
H26F H 0.2023 0.7685 0.4430 0.135 Uiso 1 1 calc R
C31 C -0.1670(8) 0.5839(17) 0.2022(12) 0.075(6) Uiso 1 1 d D
H31A H -0.1423 0.6378 0.2229 0.112 Uiso 1 1 calc R
H31B H -0.1717 0.5394 0.2455 0.112 Uiso 1 1 calc R
H31C H -0.2036 0.6101 0.1783 0.112 Uiso 1 1 calc R
C31B C 0.1752(11) 0.529(3) 0.4418(15) 0.131(12) Uiso 1 1 d D
H31D H 0.2151 0.5147 0.4445 0.196 Uiso 1 1 calc R
H31E H 0.1605 0.4922 0.4827 0.196 Uiso 1 1 calc R
H31F H 0.1704 0.5995 0.4504 0.196 Uiso 1 1 calc R
C32 C 0.0656(9) 0.3528(15) 0.1789(14) 0.082(7) Uiso 1 1 d D
H32A H 0.0502 0.3614 0.2279 0.124 Uiso 1 1 calc R
H32B H 0.1050 0.3334 0.1919 0.124 Uiso 1 1 calc R
H32C H 0.0445 0.3019 0.1465 0.124 Uiso 1 1 calc R
C32B C -0.0738(10) 0.3562(16) 0.3144(14) 0.090(7) Uiso 1 1 d D
H32D H -0.0547 0.2990 0.3408 0.135 Uiso 1 1 calc R
H32E H -0.0594 0.3693 0.2653 0.135 Uiso 1 1 calc R
H32F H -0.1140 0.3434 0.3021 0.135 Uiso 1 1 calc R
C33 C 0.2703(8) 0.774(2) 0.161(2) 0.129(12) Uiso 1 1 d D
H33A H 0.2923 0.7241 0.1397 0.193 Uiso 1 1 calc R
H33B H 0.2841 0.7824 0.2179 0.193 Uiso 1 1 calc R
H33C H 0.2739 0.8366 0.1340 0.193 Uiso 1 1 calc R
C33B C -0.2577(8) 0.757(2) 0.3336(18) 0.109(9) Uiso 1 1 d D
H33D H -0.2812 0.7034 0.3472 0.163 Uiso 1 1 calc R
H33E H -0.2593 0.7589 0.2761 0.163 Uiso 1 1 calc R
H33F H -0.2712 0.8191 0.3517 0.163 Uiso 1 1 calc R
C34 C 0.1824(8) 1.1435(16) 0.1697(13) 0.072(6) Uiso 1 1 d D
H34A H 0.1953 1.1172 0.2229 0.107 Uiso 1 1 calc R
H34B H 0.1739 1.2132 0.1735 0.107 Uiso 1 1 calc R
H34C H 0.2118 1.1351 0.1374 0.107 Uiso 1 1 calc R
C34B C -0.1735(8) 1.1376(16) 0.3381(14) 0.079(6) Uiso 1 1 d D
H34D H -0.1856 1.1190 0.2827 0.118 Uiso 1 1 calc R
H34E H -0.1671 1.2083 0.3416 0.118 Uiso 1 1 calc R
H34F H -0.2025 1.1197 0.3690 0.118 Uiso 1 1 calc R
C35 C -0.0446(12) 1.157(3) 0.0467(18) 0.137(12) Uiso 1 1 d D
H35A H -0.0456 1.0911 0.0231 0.206 Uiso 1 1 calc R
H35B H -0.0057 1.1748 0.0667 0.206 Uiso 1 1 calc R
H35C H -0.0611 1.2038 0.0065 0.206 Uiso 1 1 calc R
C35B C 0.0380(11) 1.172(2) 0.3041(17) 0.142(12) Uiso 1 1 d D
H35D H 0.0172 1.1121 0.2870 0.213 Uiso 1 1 calc R
H35E H 0.0521 1.2010 0.2590 0.213 Uiso 1 1 calc R
H35F H 0.0133 1.2185 0.3246 0.213 Uiso 1 1 calc R
C36 C -0.2560(8) 0.9504(17) 0.1760(13) 0.078(6) Uiso 1 1 d D
H36A H -0.2576 1.0073 0.1409 0.117 Uiso 1 1 calc R
H36B H -0.2486 0.9721 0.2312 0.117 Uiso 1 1 calc R
H36C H -0.2918 0.9156 0.1658 0.117 Uiso 1 1 calc R
C36B C 0.2653(8) 0.9286(16) 0.3391(13) 0.072(6) Uiso 1 1 d D
H36D H 0.2528 0.9674 0.2913 0.108 Uiso 1 1 calc R
H36E H 0.2974 0.8884 0.3313 0.108 Uiso 1 1 calc R
H36F H 0.2763 0.9725 0.3842 0.108 Uiso 1 1 calc R
N1 N -0.0520(5) 0.6242(10) 0.1539(8) 0.044(3) Uiso 1 1 d D
N1B N 0.0555(5) 0.6084(10) 0.3499(8) 0.044(3) Uiso 1 1 d D
N2 N 0.0049(4) 0.6017(9) 0.1518(7) 0.038(3) Uiso 1 1 d D
N2B N -0.0016(5) 0.5885(10) 0.3507(8) 0.047(3) Uiso 1 1 d D
N3 N 0.1153(5) 0.8240(9) 0.1520(8) 0.042(3) Uiso 1 1 d D
N3B N -0.1081(4) 0.8187(9) 0.3543(7) 0.042(3) Uiso 1 1 d D
N4 N 0.0944(4) 0.9197(9) 0.1511(7) 0.038(3) Uiso 1 1 d D
N4B N -0.0865(4) 0.9130(9) 0.3510(7) 0.037(3) Uiso 1 1 d D
N5 N -0.0698(5) 0.9776(10) 0.1462(8) 0.050(3) Uiso 1 1 d D
N5B N 0.0766(5) 0.9635(9) 0.3474(8) 0.049(3) Uiso 1 1 d D
N6 N -0.1062(5) 0.9026(10) 0.1607(8) 0.049(3) Uiso 1 1 d D
N6B N 0.1127(4) 0.8844(10) 0.3428(8) 0.044(3) Uiso 1 1 d D
N7 N -0.0441(5) 0.4600(11) 0.1359(9) 0.055(4) Uiso 1 1 d D
N7B N 0.0426(5) 0.4447(10) 0.3679(8) 0.048(3) Uiso 1 1 d D
N8 N 0.1848(5) 0.9287(10) 0.1373(9) 0.053(4) Uiso 1 1 d D
N8B N -0.1756(5) 0.9249(10) 0.3720(9) 0.053(3) Uiso 1 1 d D
N9 N -0.1570(6) 1.0402(12) 0.1360(10) 0.066(4) Uiso 1 1 d D
N9B N 0.1646(5) 1.0231(11) 0.3613(9) 0.057(4) Uiso 1 1 d D
Au1 Au -0.07735(3) 0.76304(6) 0.16173(4) 0.04822(19) Uani 1 1 d .
Au1B Au 0.08385(2) 0.74529(5) 0.34246(4) 0.04295(18) Uani 1 1 d .
Au2 Au 0.06067(2) 0.71167(5) 0.15602(4) 0.04148(18) Uani 1 1 d .
Au2B Au -0.05536(2) 0.70378(5) 0.34964(4) 0.04238(18) Uani 1 1 d .
Au3 Au 0.01231(2) 0.94762(5) 0.15134(4) 0.04577(19) Uani 1 1 d .
Au3B Au -0.00537(2) 0.93622(5) 0.34541(4) 0.04159(18) Uani 1 1 d .

loop_
_atom_site_aniso_label
_atom_site_aniso_U_11
_atom_site_aniso_U_22
_atom_site_aniso_U_33
_atom_site_aniso_U_23
_atom_site_aniso_U_13
_atom_site_aniso_U_12
Au1 0.0484(3) 0.0480(6) 0.0510(5) 0.0037(3) 0.0164(3) 0.0137(3)
Au1B 0.0433(3) 0.0376(5) 0.0495(4) -0.0006(2) 0.0124(3) -0.0040(2)
Au2 0.0426(3) 0.0314(5) 0.0524(4) 0.0027(2) 0.0136(3) 0.0003(2)
Au2B 0.0424(3) 0.0323(5) 0.0544(5) -0.0006(2) 0.0139(3) 0.0013(2)
Au3 0.0407(3) 0.0384(5) 0.0583(5) -0.0030(2) 0.0085(3) 0.0056(2)
Au3B 0.0351(3) 0.0385(5) 0.0519(4) -0.0003(2) 0.0093(3) -0.0032(2)

loop_
_atom_type_symbol
_atom_type_description
_atom_type_scat_dispersion_real
_atom_type_scat_dispersion_imag
_atom_type_scat_source
C C 0.0026 0.0014 'International Tables Vol C Tables 4.2.6.8 and 6.1.1.4'
H H 0.0000 0.0000 'International Tables Vol C Tables 4.2.6.8 and 6.1.1.4'
N N 0.0052 0.0029 'International Tables Vol C Tables 4.2.6.8 and 6.1.1.4'
Au Au -1.408 8.039 'International Tables Vol C Tables 4.2.6.8 and 6.1.1.4'

loop_
_geom_angle_atom_site_label_1
_geom_angle_atom_site_label_2
_geom_angle_atom_site_label_3
_geom_angle
N1 C1 N7 112.8(12)
N1 C1 C11 121.6(15)
N7 C1 C11 125.6(16)
N7B C1B N1B 111.7(12)
N7B C1B C11B 125.7(14)
N1B C1B C11B 122.6(13)
N7 C2 N2 113.1(11)
N7 C2 C12 124.2(13)
N2 C2 C12 122.5(12)
N2B C2B N7B 113.3(12)
N2B C2B C12B 121.8(13)
N7B C2B C12B 124.8(13)
N8 C3 N3 111.7(12)
N8 C3 C13 127.3(14)
N3 C3 C13 121.1(14)
N3B C3B N8B 112.3(12)
N3B C3B C13B 122.2(14)
N8B C3B C13B 125.5(14)
N8 C4 N4 111.2(11)
N8 C4 C14 125.9(12)
N4 C4 C14 122.8(12)
N4B C4B N8B 112.5(11)
N4B C4B C14B 121.3(12)
N8B C4B C14B 126.2(12)
N5 C5 N9 111.9(14)
N5 C5 C15 122.5(16)
N9 C5 C15 125.6(16)
N5B C5B N9B 111.1(12)
N5B C5B C15B 123.8(13)
N9B C5B C15B 125.0(13)
N6 C6 N9 111.3(12)
N6 C6 C16 123.6(13)
N9 C6 C16 125.1(13)
N6B C6B N9B 112.3(12)
N6B C6B C16B 123.6(13)
N9B C6B C16B 123.9(12)
C21 C11 C31 123(2)
C21 C11 C1 112.7(18)
C31 C11 C1 118.8(17)
C21 C11 H11 97.8
C31 C11 H11 97.8
C1 C11 H11 97.8
C31B C11B C21B 108(2)
C31B C11B C1B 109.8(17)
C21B C11B C1B 115.1(16)
C31B C11B H11B 107.8
C21B C11B H11B 107.8
C1B C11B H11B 107.8
C32 C12 C2 110.7(14)
C32 C12 C22 112.9(19)
C2 C12 C22 110.4(14)
C32 C12 H12 107.5
C2 C12 H12 107.5
C22 C12 H12 107.5
C32B C12B C22B 111(2)
C32B C12B C2B 110.1(15)
C22B C12B C2B 109.9(15)
C32B C12B H12B 108.5
C22B C12B H12B 108.5
C2B C12B H12B 108.5
C23 C13 C33 110(2)
C23 C13 C3 107.7(19)
C33 C13 C3 110.6(17)
C23 C13 H13 109.4
C33 C13 H13 109.4
C3 C13 H13 109.4
C23B C13B C33B 120(2)
C23B C13B C3B 112(2)
C33B C13B C3B 112.5(17)
C23B C13B H13B 103.5
C33B C13B H13B 103.5
C3B C13B H13B 103.5
C34 C14 C4 112.8(13)
C34 C14 C24 111.8(15)
C4 C14 C24 109.4(13)
C34 C14 H14 107.5
C4 C14 H14 107.5
C24 C14 H14 107.5
C34B C14B C4B 110.5(13)
C34B C14B C24B 111.1(15)
C4B C14B C24B 107.2(13)
C34B C14B H14B 109.3
C4B C14B H14B 109.3
C24B C14B H14B 109.3
C25 C15 C35 124(3)
C25 C15 C5 117(3)
C35 C15 C5 116(2)
C25 C15 H15 96.4
C35 C15 H15 96.4
C5 C15 H15 96.4
C35B C15B C25B 103(2)
C35B C15B C5B 112.4(17)
C25B C15B C5B 111.1(16)
C35B C15B H15B 109.9
C25B C15B H15B 109.9
C5B C15B H15B 109.9
C26 C16 C36 112.1(16)
C26 C16 C6 109.5(17)
C36 C16 C6 110.2(16)
C26 C16 H16 108.3
C36 C16 H16 108.3
C6 C16 H16 108.3
C26B C16B C6B 109.5(16)
C26B C16B C36B 110.9(16)
C6B C16B C36B 109.0(15)
C26B C16B H16B 109.2
C6B C16B H16B 109.2
C36B C16B H16B 109.2
C11 C21 H21A 109.5
C11 C21 H21B 109.5
H21A C21 H21B 109.5
C11 C21 H21C 109.5
H21A C21 H21C 109.5
H21B C21 H21C 109.5
C11B C21B H21D 109.5
C11B C21B H21E 109.5
H21D C21B H21E 109.5
C11B C21B H21F 109.5
H21D C21B H21F 109.5
H21E C21B H21F 109.5
C12 C22 H22A 109.5
C12 C22 H22B 109.5
H22A C22 H22B 109.5
C12 C22 H22C 109.5
H22A C22 H22C 109.5
H22B C22 H22C 109.5
C12B C22B H22D 109.5
C12B C22B H22E 109.5
H22D C22B H22E 109.5
C12B C22B H22F 109.5
H22D C22B H22F 109.5
H22E C22B H22F 109.5
C13 C23 H23A 109.5
C13 C23 H23B 109.5
H23A C23 H23B 109.5
C13 C23 H23C 109.5
H23A C23 H23C 109.5
H23B C23 H23C 109.5
C13B C23B H23D 109.5
C13B C23B H23E 109.5
H23D C23B H23E 109.5
C13B C23B H23F 109.5
H23D C23B H23F 109.5
H23E C23B H23F 109.5
C14 C24 H24A 109.5
C14 C24 H24B 109.5
H24A C24 H24B 109.5
C14 C24 H24C 109.5
H24A C24 H24C 109.5
H24B C24 H24C 109.5
C14B C24B H24D 109.5
C14B C24B H24E 109.5
H24D C24B H24E 109.5
C14B C24B H24F 109.5
H24D C24B H24F 109.5
H24E C24B H24F 109.5
C15 C25 H25A 109.5
C15 C25 H25B 109.5
H25A C25 H25B 109.5
C15 C25 H25C 109.5
H25A C25 H25C 109.5
H25B C25 H25C 109.5
C15B C25B H25D 109.5
C15B C25B H25E 109.5
H25D C25B H25E 109.5
C15B C25B H25F 109.5
H25D C25B H25F 109.5
H25E C25B H25F 109.5
C16 C26 H26A 109.5
C16 C26 H26B 109.5
H26A C26 H26B 109.5
C16 C26 H26C 109.5
H26A C26 H26C 109.5
H26B C26 H26C 109.5
C16B C26B H26D 109.5
C16B C26B H26E 109.5
H26D C26B H26E 109.5
C16B C26B H26F 109.5
H26D C26B H26F 109.5
H26E C26B H26F 109.5
C11 C31 H31A 109.5
C11 C31 H31B 109.5
H31A C31 H31B 109.5
C11 C31 H31C 109.5
H31A C31 H31C 109.5
H31B C31 H31C 109.5
C11B C31B H31D 109.5
C11B C31B H31E 109.5
H31D C31B H31E 109.5
C11B C31B H31F 109.5
H31D C31B H31F 109.5
H31E C31B H31F 109.5
C12 C32 H32A 109.5
C12 C32 H32B 109.5
H32A C32 H32B 109.5
C12 C32 H32C 109.5
H32A C32 H32C 109.5
H32B C32 H32C 109.5
C12B C32B H32D 109.5
C12B C32B H32E 109.5
H32D C32B H32E 109.5
C12B C32B H32F 109.5
H32D C32B H32F 109.5
H32E C32B H32F 109.5
C13 C33 H33A 109.5
C13 C33 H33B 109.5
H33A C33 H33B 109.5
C13 C33 H33C 109.5
H33A C33 H33C 109.5
H33B C33 H33C 109.5
C13B C33B H33D 109.5
C13B C33B H33E 109.5
H33D C33B H33E 109.5
C13B C33B H33F 109.5
H33D C33B H33F 109.5
H33E C33B H33F 109.5
C14 C34 H34A 109.5
C14 C34 H34B 109.5
H34A C34 H34B 109.5
C14 C34 H34C 109.5
H34A C34 H34C 109.5
H34B C34 H34C 109.5
C14B C34B H34D 109.5
C14B C34B H34E 109.5
H34D C34B H34E 109.5
C14B C34B H34F 109.5
H34D C34B H34F 109.5
H34E C34B H34F 109.5
C15 C35 H35A 109.5
C15 C35 H35B 109.5
H35A C35 H35B 109.5
C15 C35 H35C 109.5
H35A C35 H35C 109.5
H35B C35 H35C 109.5
C15B C35B H35D 109.5
C15B C35B H35E 109.5
H35D C35B H35E 109.5
C15B C35B H35F 109.5
H35D C35B H35F 109.5
H35E C35B H35F 109.5
C16 C36 H36A 109.5
C16 C36 H36B 109.5
H36A C36 H36B 109.5
C16 C36 H36C 109.5
H36A C36 H36C 109.5
H36B C36 H36C 109.5
C16B C36B H36D 109.5
C16B C36B H36E 109.5
H36D C36B H36E 109.5
C16B C36B H36F 109.5
H36D C36B H36F 109.5
H36E C36B H36F 109.5
C1 N1 N2 105.2(11)
C1 N1 Au1 133.4(9)
N2 N1 Au1 121.1(9)
C1B N1B N2B 103.6(11)
C1B N1B Au1B 134.5(9)
N2B N1B Au1B 121.9(9)
C2 N2 N1 105.7(10)
C2 N2 Au2 135.1(9)
N1 N2 Au2 119.1(9)
C2B N2B N1B 107.4(11)
C2B N2B Au2B 133.7(10)
N1B N2B Au2B 118.4(9)
C3 N3 N4 105.5(11)
C3 N3 Au2 136.5(10)
N4 N3 Au2 117.9(8)
C3B N3B N4B 106.8(11)
C3B N3B Au2B 135.2(10)
N4B N3B Au2B 117.9(8)
C4 N4 N3 106.5(10)
C4 N4 Au3 130.8(9)
N3 N4 Au3 121.9(8)
C4B N4B N3B 105.2(10)
C4B N4B Au3B 132.2(9)
N3B N4B Au3B 121.7(8)
C5 N5 N6 106.3(12)
C5 N5 Au3 134.5(11)
N6 N5 Au3 119.2(10)
C5B N5B N6B 107.1(11)
C5B N5B Au3B 134.2(10)
N6B N5B Au3B 118.6(9)
C6 N6 N5 107.0(12)
C6 N6 Au1 133.4(10)
N5 N6 Au1 117.6(10)
C6B N6B N5B 105.7(12)
C6B N6B Au1B 133.2(10)
N5B N6B Au1B 120.4(9)
C2 N7 C1 103.2(12)
C2B N7B C1B 103.9(12)
C3 N8 C4 104.8(12)
C4B N8B C3B 103.1(12)
C6 N9 C5 103.6(13)
C6B N9B C5B 103.9(12)
N1 Au1 N6 175.5(5)
N1 Au1 Au2B 80.2(4)
N6 Au1 Au2B 103.9(4)
N1 Au1 Au3 120.0(3)
N6 Au1 Au3 61.2(3)
Au2B Au1 Au3 103.72(3)
N1 Au1 Au2 59.6(3)
N6 Au1 Au2 121.8(3)
Au2B Au1 Au2 88.70(4)
Au3 Au1 Au2 60.62(2)
N1B Au1B N6B 176.2(5)
N1B Au1B Au2 85.7(4)
N6B Au1B Au2 98.1(4)
N1B Au1B Au3B 119.3(3)
N6B Au1B Au3B 60.0(3)
Au2 Au1B Au3B 96.86(3)
N1B Au1B Au2B 59.7(3)
N6B Au1B Au2B 119.7(3)
Au2 Au1B Au2B 90.09(4)
Au3B Au1B Au2B 59.71(2)
N2 Au2 N3 176.0(5)
N2 Au2 Au1B 98.6(3)
N3 Au2 Au1B 85.3(4)
N2 Au2 Au3 118.4(3)
N3 Au2 Au3 60.8(3)
Au1B Au2 Au3 83.70(3)
N2 Au2 Au1 60.2(3)
N3 Au2 Au1 119.3(3)
Au1B Au2 Au1 87.26(4)
Au3 Au2 Au1 58.501(19)
N3B Au2B N2B 177.3(5)
N3B Au2B Au1 81.2(4)
N2B Au2B Au1 101.4(4)
N3B Au2B Au3B 60.6(3)
N2B Au2B Au3B 119.4(3)
Au1 Au2B Au3B 75.45(3)
N3B Au2B Au1B 120.0(3)
N2B Au2B Au1B 60.0(3)
Au1 Au2B Au1B 85.67(4)
Au3B Au2B Au1B 59.421(18)
N5 Au3 N4 177.3(5)
N5 Au3 Au1 60.8(4)
N4 Au3 Au1 120.3(3)
N5 Au3 Au3B 76.7(4)
N4 Au3 Au3B 106.0(3)
Au1 Au3 Au3B 74.18(3)
N5 Au3 Au2 121.5(4)
N4 Au3 Au2 59.4(3)
Au1 Au3 Au2 60.88(2)
Au3B Au3 Au2 91.84(2)
N4B Au3B N5B 176.0(5)
N4B Au3B Au1B 120.7(3)
N5B Au3B Au1B 60.9(4)
N4B Au3B Au2B 59.8(3)
N5B Au3B Au2B 121.7(4)
Au1B Au3B Au2B 60.87(2)
N4B Au3B Au3 109.6(3)
N5B Au3B Au3 74.1(4)
Au1B Au3B Au3 80.65(3)
Au2B Au3B Au3 99.53(2)

loop_
_geom_bond_atom_site_label_1
_geom_bond_atom_site_label_2
_geom_bond_distance
C1 N1 1.330(15)
C1 N7 1.351(15)
C1 C11 1.497(15)
C1B N7B 1.344(14)
C1B N1B 1.365(14)
C1B C11B 1.518(14)
C2 N7 1.330(14)
C2 N2 1.331(14)
C2 C12 1.514(14)
C2B N2B 1.304(14)
C2B N7B 1.318(14)
C2B C12B 1.522(14)
C3 N8 1.333(15)
C3 N3 1.338(14)
C3 C13 1.503(15)
C3B N3B 1.305(13)
C3B N8B 1.345(14)
C3B C13B 1.500(15)
C4 N8 1.334(14)
C4 N4 1.334(13)
C4 C14 1.480(14)
C4B N4B 1.329(13)
C4B N8B 1.330(14)
C4B C14B 1.495(14)
C5 N5 1.314(15)
C5 N9 1.359(15)
C5 C15 1.485(16)
C5B N5B 1.333(14)
C5B N9B 1.351(14)
C5B C15B 1.492(15)
C6 N6 1.324(14)
C6 N9 1.348(15)
C6 C16 1.492(15)
C6B N6B 1.329(13)
C6B N9B 1.347(14)
C6B C16B 1.489(14)
C11 C21 1.440(17)
C11 C31 1.445(16)
C11 H11 0.9800
C11B C31B 1.469(17)
C11B C21B 1.486(17)
C11B H11B 0.9800
C12 C32 1.490(16)
C12 C22 1.535(16)
C12 H12 0.9800
C12B C32B 1.488(16)
C12B C22B 1.502(17)
C12B H12B 0.9800
C13 C23 1.45(4)
C13 C33 1.502(17)
C13 H13 0.9800
C13B C23B 1.35(4)
C13B C33B 1.466(16)
C13B H13B 0.9800
C14 C34 1.479(15)
C14 C24 1.529(15)
C14 H14 0.9800
C14B C34B 1.495(15)
C14B C24B 1.533(15)
C14B H14B 0.9800
C15 C25 1.453(19)
C15 C35 1.462(18)
C15 H15 0.9800
C15B C35B 1.455(17)
C15B C25B 1.459(17)
C15B H15B 0.9800
C16 C26 1.47(3)
C16 C36 1.471(16)
C16 H16 0.9800
C16B C26B 1.48(3)
C16B C36B 1.498(16)
C16B H16B 0.9800
C21 H21A 0.9600
C21 H21B 0.9600
C21 H21C 0.9600
C21B H21D 0.9600
C21B H21E 0.9600
C21B H21F 0.9600
C22 H22A 0.9600
C22 H22B 0.9600
C22 H22C 0.9600
C22B H22D 0.9600
C22B H22E 0.9600
C22B H22F 0.9600
C23 H23A 0.9600
C23 H23B 0.9600
C23 H23C 0.9600
C23B H23D 0.9600
C23B H23E 0.9600
C23B H23F 0.9600
C24 H24A 0.9600
C24 H24B 0.9600
C24 H24C 0.9600
C24B H24D 0.9600
C24B H24E 0.9600
C24B H24F 0.9600
C25 H25A 0.9600
C25 H25B 0.9600
C25 H25C 0.9600
C25B H25D 0.9600
C25B H25E 0.9600
C25B H25F 0.9600
C26 H26A 0.9600
C26 H26B 0.9600
C26 H26C 0.9600
C26B H26D 0.9600
C26B H26E 0.9600
C26B H26F 0.9600
C31 H31A 0.9600
C31 H31B 0.9600
C31 H31C 0.9600
C31B H31D 0.9600
C31B H31E 0.9600
C31B H31F 0.9600
C32 H32A 0.9600
C32 H32B 0.9600
C32 H32C 0.9600
C32B H32D 0.9600
C32B H32E 0.9600
C32B H32F 0.9600
C33 H33A 0.9600
C33 H33B 0.9600
C33 H33C 0.9600
C33B H33D 0.9600
C33B H33E 0.9600
C33B H33F 0.9600
C34 H34A 0.9600
C34 H34B 0.9600
C34 H34C 0.9600
C34B H34D 0.9600
C34B H34E 0.9600
C34B H34F 0.9600
C35 H35A 0.9600
C35 H35B 0.9600
C35 H35C 0.9600
C35B H35D 0.9600
C35B H35E 0.9600
C35B H35F 0.9600
C36 H36A 0.9600
C36 H36B 0.9600
C36 H36C 0.9600
C36B H36D 0.9600
C36B H36E 0.9600
C36B H36F 0.9600
N1 N2 1.393(12)
N1 Au1 1.966(13)
N1B N2B 1.384(13)
N1B Au1B 1.965(13)
N2 Au2 1.974(11)
N2B Au2B 2.003(13)
N3 N4 1.373(13)
N3 Au2 1.997(12)
N3B N4B 1.369(13)
N3B Au2B 1.995(12)
N4 Au3 1.988(11)
N4B Au3B 1.970(10)
N5 N6 1.372(14)
N5 Au3 1.981(12)
N5B N6B 1.374(13)
N5B Au3B 1.978(12)
N6 Au1 1.990(14)
N6B Au1B 1.986(13)
Au1 Au2B 3.2105(11)
Au1 Au3 3.2876(11)
Au1 Au2 3.3685(11)
Au1B Au2 3.1192(11)
Au1B Au3B 3.3279(10)
Au1B Au2B 3.3766(11)
Au2 Au3 3.3598(11)
Au2B Au3B 3.3377(11)
Au3 Au3B 3.3573(13)
